data_4127179
loop_
_publ_author_name
'Chen, Tieqiao'
'Zhao, Chang-Qiu'
'Han, Li-Biao'

_publ_section_title
;
 Hydrophosphorylation of Alkynes Catalyzed by Palladium: Generality and
 Mechanism.
;
_journal_name_full 'Journal of the American Chemical Society'
_journal_paper_doi 10.1021/jacs.8b00550
_journal_year 2018
_chemical_formula_moiety 'C32 H53 O3 P3 Pd, C2 H4 O2'
_chemical_formula_sum 'C34 H57 O5 P3 Pd'
_chemical_formula_weight 745.11
_chemical_name_systematic
; 
 ? 
;
_space_group_IT_number 13
_symmetry_cell_setting monoclinic
_symmetry_space_group_name_Hall '-P 2yac'
_symmetry_space_group_name_H-M 'P 1 2/n 1'
_atom_sites_solution_hydrogens geom
_atom_sites_solution_primary direct
_atom_sites_solution_secondary difmap
_audit_creation_method SHELXL-97
_cell_angle_alpha 90.00
_cell_angle_beta 110.0830(10)
_cell_angle_gamma 90.00
_cell_formula_units_Z 4
_cell_length_a 19.5311(13)
_cell_length_b 10.3279(7)
_cell_length_c 20.0640(14)
_cell_measurement_reflns_used 9049
_cell_measurement_temperature 183(2)
_cell_measurement_theta_max 28.27
_cell_measurement_theta_min 2.26
_cell_volume 3801.1(4)
_computing_cell_refinement 'Bruker SAINT'
_computing_data_collection 'Bruker APEX2'
_computing_data_reduction 'Bruker SAINT'
_computing_molecular_graphics 'Bruker SHELXTL'
_computing_publication_material 'Bruker SHELXTL'
_computing_structure_refinement 'SHELXL-97 (Sheldrick, 1997)'
_computing_structure_solution 'SHELXS-97 (Sheldrick, 1990)'
_diffrn_ambient_temperature 183(2)
_diffrn_detector_area_resol_mean 8.333
_diffrn_measured_fraction_theta_full 0.991
_diffrn_measured_fraction_theta_max 0.931
_diffrn_measurement_device_type 'Bruker APEX-II CCD'
_diffrn_measurement_method '\f and \w scans'
_diffrn_radiation_monochromator graphite
_diffrn_radiation_source 'rotating unit'
_diffrn_radiation_type MoK\a
_diffrn_radiation_wavelength 0.71073
_diffrn_reflns_av_R_equivalents 0.0158
_diffrn_reflns_av_sigmaI/netI 0.0128
_diffrn_reflns_limit_h_max 25
_diffrn_reflns_limit_h_min -26
_diffrn_reflns_limit_k_max 13
_diffrn_reflns_limit_k_min -13
_diffrn_reflns_limit_l_max 25
_diffrn_reflns_limit_l_min -26
_diffrn_reflns_number 38552
_diffrn_reflns_theta_full 27.50
_diffrn_reflns_theta_max 28.56
_diffrn_reflns_theta_min 1.26
_diffrn_standards_decay_% 0.0
_exptl_absorpt_coefficient_mu 0.650
_exptl_absorpt_correction_T_max 0.8309
_exptl_absorpt_correction_T_min 0.7399
_exptl_absorpt_correction_type multi-scan
_exptl_absorpt_process_details sadabs
_exptl_crystal_colour colourless
_exptl_crystal_density_diffrn 1.302
_exptl_crystal_density_method 'not measured'
_exptl_crystal_description block
_exptl_crystal_F_000 1568
_exptl_crystal_size_max 0.50
_exptl_crystal_size_mid 0.30
_exptl_crystal_size_min 0.30
_refine_diff_density_max 0.873
_refine_diff_density_min -0.325
_refine_diff_density_rms 0.059
_refine_ls_extinction_method none
_refine_ls_goodness_of_fit_ref 0.761
_refine_ls_hydrogen_treatment constr
_refine_ls_matrix_type full
_refine_ls_number_parameters 400
_refine_ls_number_reflns 9019
_refine_ls_number_restraints 0
_refine_ls_restrained_S_all 0.761
_refine_ls_R_factor_all 0.0272
_refine_ls_R_factor_gt 0.0242
_refine_ls_shift/su_max 0.036
_refine_ls_shift/su_mean 0.004
_refine_ls_structure_factor_coef Fsqd
_refine_ls_weighting_details 'calc w=1/[\s^2^(Fo^2^)+(0.0949P)^2^+2.1863P] where P=(Fo^2^+2Fc^2^)/3'
_refine_ls_weighting_scheme calc
_refine_ls_wR_factor_gt 0.0852
_refine_ls_wR_factor_ref 0.0932
_reflns_number_gt 8342
_reflns_number_total 9019
_reflns_threshold_expression >2sigma(I)
_cod_data_source_file ja8b00550_si_003.cif
_cod_data_source_block hanchenpda
_cod_depositor_comments
;
The following automatic conversions were performed:

'_symmetry_cell_setting' value 'Monoclinic' changed to 'monoclinic'
according to
/home/data/users/saulius/crontab/automatic-downloads/rss-feeds/ACS/lib/dictionaries/cif_core.dic
dictionary named 'cif_core.dic' version 2.4.2 from 2011-04-26.

Automatic conversion script
Id: cif_fix_values 4973 2017-02-22 13:04:09Z antanas 
;
_cod_original_sg_symbol_H-M P2/n
_cod_database_code 4127179

loop_
_symmetry_equiv_pos_as_xyz
'x, y, z'
'-x+1/2, y, -z+1/2'
'-x, -y, -z'
'x-1/2, -y, z-1/2'

loop_
_atom_site_label
_atom_site_type_symbol
_atom_site_fract_x
_atom_site_fract_y
_atom_site_fract_z
_atom_site_U_iso_or_equiv
_atom_site_adp_type
_atom_site_occupancy
_atom_site_symmetry_multiplicity
_atom_site_calc_flag
_atom_site_refinement_flags
Pd1 Pd 0.233461(6) 0.459897(10) 0.487012(6) 0.02337(6) Uani 1 1 d .
P1 P 0.16643(2) 0.64841(4) 0.44732(2) 0.02700(9) Uani 1 1 d .
P2 P 0.33763(2) 0.58813(4) 0.53860(3) 0.03254(10) Uani 1 1 d .
P3 P 0.13096(2) 0.32991(4) 0.46528(2) 0.02780(9) Uani 1 1 d .
O1 O 0.16795(8) 0.74767(14) 0.50249(7) 0.0421(3) Uani 1 1 d .
O2 O 0.19250(7) 0.72104(12) 0.38729(7) 0.0336(3) Uani 1 1 d .
O3 O 0.08314(6) 0.62498(12) 0.39293(6) 0.0305(2) Uani 1 1 d .
O4 O 0.89024(13) 0.2477(2) 0.40149(13) 0.0831(7) Uani 1 1 d .
H4 H 0.8699 0.2388 0.4319 0.125 Uiso 1 1 calc R
C1 C 0.13776(10) 0.71728(17) 0.31675(9) 0.0315(3) Uani 1 1 d .
C3 C 0.15220(13) 0.5961(2) 0.28003(12) 0.0454(5) Uani 1 1 d .
H3A H 0.2028 0.5969 0.2812 0.068 Uiso 1 1 calc R
H3B H 0.1191 0.5947 0.2306 0.068 Uiso 1 1 calc R
H3C H 0.1440 0.5190 0.3047 0.068 Uiso 1 1 calc R
C4 C 0.14660(12) 0.8380(2) 0.27763(11) 0.0464(5) Uani 1 1 d .
H4A H 0.1434 0.9147 0.3051 0.070 Uiso 1 1 calc R
H4B H 0.1079 0.8410 0.2310 0.070 Uiso 1 1 calc R
H4C H 0.1942 0.8363 0.2714 0.070 Uiso 1 1 calc R
C2 C 0.06503(9) 0.71118(17) 0.33147(9) 0.0316(3) Uani 1 1 d .
C5 C 0.00236(11) 0.6504(2) 0.27200(11) 0.0456(5) Uani 1 1 d .
H5A H 0.0148 0.5610 0.2645 0.068 Uiso 1 1 calc R
H5B H -0.0065 0.7002 0.2282 0.068 Uiso 1 1 calc R
H5C H -0.0417 0.6510 0.2849 0.068 Uiso 1 1 calc R
C6 C 0.04238(12) 0.8426(2) 0.35239(12) 0.0468(5) Uani 1 1 d .
H6A H 0.0022 0.8306 0.3706 0.070 Uiso 1 1 calc R
H6B H 0.0264 0.8993 0.3107 0.070 Uiso 1 1 calc R
H6C H 0.0840 0.8821 0.3892 0.070 Uiso 1 1 calc R
C7 C 0.29849(8) 0.29543(15) 0.51226(9) 0.0275(3) Uani 1 1 d .
C8 C 0.32962(10) 0.24482(16) 0.57687(10) 0.0322(3) Uani 1 1 d .
H8 H 0.3132 0.2789 0.6127 0.039 Uiso 1 1 calc R
C9 C 0.38616(9) 0.14302(16) 0.60030(9) 0.0312(3) Uani 1 1 d .
C10 C 0.44098(10) 0.12795(18) 0.57050(10) 0.0358(4) Uani 1 1 d .
H10 H 0.4419 0.1838 0.5332 0.043 Uiso 1 1 calc R
C11 C 0.49390(11) 0.03261(19) 0.59468(12) 0.0402(4) Uani 1 1 d .
H11 H 0.5303 0.0231 0.5735 0.048 Uiso 1 1 calc R
C12 C 0.49385(12) -0.04870(18) 0.64962(12) 0.0413(5) Uani 1 1 d .
H12 H 0.5297 -0.1145 0.6657 0.050 Uiso 1 1 calc R
C13 C 0.44154(12) -0.03365(17) 0.68079(11) 0.0409(4) Uani 1 1 d .
H13 H 0.4418 -0.0883 0.7190 0.049 Uiso 1 1 calc R
C14 C 0.38832(11) 0.06148(18) 0.65648(10) 0.0364(4) Uani 1 1 d .
H14 H 0.3527 0.0712 0.6786 0.044 Uiso 1 1 calc R
C15 C 0.30748(8) 0.23925(16) 0.44775(9) 0.0276(3) Uani 1 1 d .
C16 C 0.32052(10) 0.31726(18) 0.39620(10) 0.0342(3) Uani 1 1 d .
H16 H 0.3248 0.4083 0.4032 0.041 Uiso 1 1 calc R
C17 C 0.32734(11) 0.2650(2) 0.33545(10) 0.0438(4) Uani 1 1 d .
H17 H 0.3366 0.3199 0.3015 0.053 Uiso 1 1 calc R
C18 C 0.32066(11) 0.1325(2) 0.32404(11) 0.0480(5) Uani 1 1 d .
H18 H 0.3261 0.0962 0.2827 0.058 Uiso 1 1 calc R
C19 C 0.30615(11) 0.0540(2) 0.37272(12) 0.0447(5) Uani 1 1 d .
H19 H 0.3007 -0.0366 0.3644 0.054 Uiso 1 1 calc R
C20 C 0.29935(9) 0.10571(17) 0.43416(11) 0.0354(4) Uani 1 1 d .
H20 H 0.2891 0.0501 0.4673 0.042 Uiso 1 1 calc R
C21 C 0.42628(10) 0.5051(2) 0.56796(12) 0.0417(4) Uani 1 1 d .
H21A H 0.4248 0.4350 0.6011 0.050 Uiso 1 1 calc R
H21B H 0.4331 0.4641 0.5261 0.050 Uiso 1 1 calc R
C22 C 0.49248(12) 0.5904(2) 0.60451(16) 0.0586(6) Uani 1 1 d .
H22A H 0.4973 0.6558 0.5710 0.088 Uiso 1 1 calc R
H22B H 0.5365 0.5366 0.6204 0.088 Uiso 1 1 calc R
H22C H 0.4861 0.6333 0.6456 0.088 Uiso 1 1 calc R
C23 C 0.35394(11) 0.72969(19) 0.49101(13) 0.0461(5) Uani 1 1 d .
H23A H 0.3101 0.7856 0.4772 0.055 Uiso 1 1 calc R
H23B H 0.3949 0.7802 0.5235 0.055 Uiso 1 1 calc R
C24 C 0.37158(14) 0.6957(2) 0.42467(15) 0.0563(6) Uani 1 1 d .
H24A H 0.4137 0.6374 0.4375 0.084 Uiso 1 1 calc R
H24B H 0.3829 0.7750 0.4037 0.084 Uiso 1 1 calc R
H24C H 0.3295 0.6528 0.3902 0.084 Uiso 1 1 calc R
C25 C 0.33142(13) 0.6617(2) 0.61900(12) 0.0521(5) Uani 1 1 d .
H25A H 0.3753 0.7157 0.6410 0.062 Uiso 1 1 calc R
H25B H 0.2886 0.7200 0.6055 0.062 Uiso 1 1 calc R
C26 C 0.3248(2) 0.5663(3) 0.67433(15) 0.0733(8) Uani 1 1 d .
H26A H 0.2812 0.5128 0.6535 0.110 Uiso 1 1 calc R
H26B H 0.3208 0.6141 0.7151 0.110 Uiso 1 1 calc R
H26C H 0.3680 0.5107 0.6900 0.110 Uiso 1 1 calc R
C27 C 0.14532(10) 0.16318(18) 0.49843(11) 0.0376(4) Uani 1 1 d .
H27A H 0.1707 0.1148 0.4712 0.045 Uiso 1 1 calc R
H27B H 0.1780 0.1649 0.5486 0.045 Uiso 1 1 calc R
C28 C 0.07603(12) 0.0893(2) 0.49406(14) 0.0475(5) Uani 1 1 d .
H28A H 0.0555 0.1258 0.5282 0.071 Uiso 1 1 calc R
H28B H 0.0879 -0.0022 0.5051 0.071 Uiso 1 1 calc R
H28C H 0.0403 0.0969 0.4460 0.071 Uiso 1 1 calc R
C29 C 0.07080(11) 0.3989(2) 0.50795(12) 0.0409(4) Uani 1 1 d .
H29A H 0.0547 0.4855 0.4874 0.049 Uiso 1 1 calc R
H29B H 0.0270 0.3436 0.4974 0.049 Uiso 1 1 calc R
C30 C 0.10597(16) 0.4119(3) 0.58757(14) 0.0615(6) Uani 1 1 d .
H30A H 0.1193 0.3259 0.6087 0.092 Uiso 1 1 calc R
H30B H 0.0716 0.4525 0.6070 0.092 Uiso 1 1 calc R
H30C H 0.1498 0.4656 0.5986 0.092 Uiso 1 1 calc R
C31 C 0.07157(10) 0.3113(2) 0.37295(10) 0.0385(4) Uani 1 1 d .
H31A H 0.0266 0.2658 0.3718 0.046 Uiso 1 1 calc R
H31B H 0.0574 0.3983 0.3520 0.046 Uiso 1 1 calc R
C32 C 0.10644(14) 0.2369(2) 0.32766(12) 0.0522(5) Uani 1 1 d .
H32A H 0.1526 0.2781 0.3308 0.078 Uiso 1 1 calc R
H32B H 0.0736 0.2370 0.2782 0.078 Uiso 1 1 calc R
H32C H 0.1156 0.1475 0.3447 0.078 Uiso 1 1 calc R
C33 C 0.86125(18) 0.1664(3) 0.34879(16) 0.0713(8) Uani 1 1 d .
C34 C 0.79825(17) 0.0868(3) 0.35125(15) 0.0658(7) Uani 1 1 d .
H34A H 0.7526 0.1279 0.3221 0.099 Uiso 1 1 calc R
H34B H 0.7995 0.0805 0.4004 0.099 Uiso 1 1 calc R
H34C H 0.8014 -0.0001 0.3329 0.099 Uiso 1 1 calc R
O5 O 0.8870(2) 0.1544(4) 0.30348(19) 0.1456(15) Uani 1 1 d .

loop_
_atom_site_aniso_label
_atom_site_aniso_U_11
_atom_site_aniso_U_22
_atom_site_aniso_U_33
_atom_site_aniso_U_23
_atom_site_aniso_U_13
_atom_site_aniso_U_12
Pd1 0.02174(8) 0.02139(8) 0.02603(8) -0.00003(4) 0.00697(6) 0.00242(4)
P1 0.0275(2) 0.02509(19) 0.02578(19) -0.00017(15) 0.00582(15) 0.00511(15)
P2 0.0257(2) 0.0256(2) 0.0395(2) -0.00204(17) 0.00230(17) -0.00021(15)
P3 0.02398(19) 0.0266(2) 0.0349(2) -0.00009(15) 0.01276(16) 0.00053(14)
O1 0.0506(8) 0.0374(7) 0.0324(6) -0.0071(5) 0.0068(6) 0.0127(6)
O2 0.0295(6) 0.0337(6) 0.0326(6) 0.0047(5) 0.0043(5) -0.0022(5)
O3 0.0259(6) 0.0339(6) 0.0297(6) 0.0061(5) 0.0071(5) 0.0043(4)
O4 0.0832(15) 0.0874(15) 0.0953(16) -0.0294(13) 0.0520(13) -0.0301(13)
C1 0.0331(8) 0.0315(8) 0.0279(7) 0.0022(6) 0.0077(6) 0.0001(6)
C3 0.0512(12) 0.0479(11) 0.0436(11) -0.0071(9) 0.0246(9) 0.0008(9)
C4 0.0485(11) 0.0452(11) 0.0423(10) 0.0149(9) 0.0117(9) -0.0038(9)
C2 0.0302(8) 0.0325(8) 0.0281(7) 0.0044(6) 0.0047(6) 0.0040(6)
C5 0.0334(9) 0.0566(12) 0.0369(9) 0.0053(9) -0.0007(8) -0.0021(8)
C6 0.0483(11) 0.0424(10) 0.0464(11) 0.0071(9) 0.0118(9) 0.0195(9)
C7 0.0237(7) 0.0224(7) 0.0367(8) -0.0006(6) 0.0107(6) 0.0019(5)
C8 0.0316(8) 0.0288(8) 0.0376(9) 0.0012(7) 0.0136(7) 0.0034(6)
C9 0.0306(8) 0.0271(8) 0.0325(8) 0.0011(6) 0.0065(6) -0.0001(6)
C10 0.0289(8) 0.0375(9) 0.0381(9) 0.0058(7) 0.0077(7) 0.0019(7)
C11 0.0287(9) 0.0436(11) 0.0443(11) 0.0004(8) 0.0073(8) 0.0031(7)
C12 0.0361(10) 0.0319(9) 0.0437(11) 0.0015(7) -0.0021(8) 0.0058(7)
C13 0.0456(11) 0.0321(9) 0.0361(10) 0.0060(7) 0.0028(8) -0.0026(7)
C14 0.0372(9) 0.0341(8) 0.0355(9) 0.0021(7) 0.0095(7) -0.0026(7)
C15 0.0201(7) 0.0273(7) 0.0328(8) -0.0018(6) 0.0057(6) 0.0036(5)
C16 0.0299(8) 0.0359(9) 0.0365(9) -0.0031(7) 0.0110(7) -0.0008(7)
C17 0.0356(9) 0.0602(13) 0.0361(9) -0.0050(9) 0.0131(8) -0.0003(9)
C18 0.0344(9) 0.0628(13) 0.0421(10) -0.0204(10) 0.0070(8) 0.0081(9)
C19 0.0328(10) 0.0383(10) 0.0535(12) -0.0180(8) 0.0026(9) 0.0074(7)
C20 0.0276(8) 0.0279(8) 0.0459(10) -0.0040(7) 0.0065(7) 0.0044(6)
C21 0.0263(8) 0.0353(9) 0.0549(11) 0.0028(9) 0.0031(8) 0.0007(7)
C22 0.0289(10) 0.0472(12) 0.0820(17) 0.0028(12) -0.0035(10) -0.0047(9)
C23 0.0328(9) 0.0292(9) 0.0659(13) 0.0047(9) 0.0034(9) -0.0051(7)
C24 0.0501(12) 0.0462(12) 0.0773(16) 0.0197(11) 0.0280(12) 0.0006(10)
C25 0.0474(12) 0.0473(11) 0.0485(12) -0.0181(9) -0.0002(9) 0.0051(9)
C26 0.084(2) 0.085(2) 0.0481(14) -0.0110(14) 0.0194(14) 0.0111(17)
C27 0.0343(9) 0.0305(8) 0.0496(10) 0.0054(7) 0.0165(8) -0.0006(7)
C28 0.0435(11) 0.0360(10) 0.0686(14) 0.0021(9) 0.0263(10) -0.0088(8)
C29 0.0375(9) 0.0390(10) 0.0563(12) 0.0011(8) 0.0289(9) 0.0038(7)
C30 0.0693(16) 0.0725(17) 0.0567(14) -0.0099(13) 0.0396(13) -0.0008(13)
C31 0.0301(8) 0.0396(9) 0.0413(9) -0.0007(8) 0.0062(7) -0.0063(7)
C32 0.0604(14) 0.0495(12) 0.0434(11) -0.0152(9) 0.0135(10) -0.0091(10)
C33 0.0765(19) 0.086(2) 0.0632(16) -0.0151(15) 0.0386(14) -0.0003(16)
C34 0.0697(17) 0.0694(17) 0.0544(14) -0.0135(13) 0.0166(12) -0.0020(14)
O5 0.160(3) 0.199(4) 0.125(3) -0.059(3) 0.109(3) -0.041(3)

loop_
_atom_type_symbol
_atom_type_description
_atom_type_scat_dispersion_real
_atom_type_scat_dispersion_imag
_atom_type_scat_source
C C 0.0033 0.0016 'International Tables Vol C Tables 4.2.6.8 and 6.1.1.4'
H H 0.0000 0.0000 'International Tables Vol C Tables 4.2.6.8 and 6.1.1.4'
O O 0.0106 0.0060 'International Tables Vol C Tables 4.2.6.8 and 6.1.1.4'
P P 0.1023 0.0942 'International Tables Vol C Tables 4.2.6.8 and 6.1.1.4'
Pd Pd -0.9988 1.0072 'International Tables Vol C Tables 4.2.6.8 and 6.1.1.4'

loop_
_geom_angle_atom_site_label_1
_geom_angle_atom_site_label_2
_geom_angle_atom_site_label_3
_geom_angle
C7 Pd1 P3 89.35(5)
C7 Pd1 P1 172.81(5)
P3 Pd1 P1 94.125(16)
C7 Pd1 P2 89.37(5)
P3 Pd1 P2 165.533(17)
P1 Pd1 P2 88.822(16)
O1 P1 O3 110.86(8)
O1 P1 O2 107.24(8)
O3 P1 O2 93.79(6)
O1 P1 Pd1 116.89(6)
O3 P1 Pd1 114.70(5)
O2 P1 Pd1 110.70(5)
C25 P2 C23 101.80(11)
C25 P2 C21 104.61(10)
C23 P2 C21 103.05(10)
C25 P2 Pd1 108.30(8)
C23 P2 Pd1 119.95(7)
C21 P2 Pd1 117.15(7)
C29 P3 C31 103.33(10)
C29 P3 C27 103.91(9)
C31 P3 C27 103.53(9)
C29 P3 Pd1 109.83(7)
C31 P3 Pd1 117.19(6)
C27 P3 Pd1 117.39(6)
C1 O2 P1 113.14(10)
C2 O3 P1 111.68(10)
C33 O4 H4 109.5
O2 C1 C4 107.84(15)
O2 C1 C3 107.22(15)
C4 C1 C3 110.60(16)
O2 C1 C2 103.40(13)
C4 C1 C2 114.07(15)
C3 C1 C2 113.10(15)
C1 C3 H3A 109.5
C1 C3 H3B 109.5
H3A C3 H3B 109.5
C1 C3 H3C 109.5
H3A C3 H3C 109.5
H3B C3 H3C 109.5
C1 C4 H4A 109.5
C1 C4 H4B 109.5
H4A C4 H4B 109.5
C1 C4 H4C 109.5
H4A C4 H4C 109.5
H4B C4 H4C 109.5
O3 C2 C5 107.88(15)
O3 C2 C6 108.52(15)
C5 C2 C6 110.51(16)
O3 C2 C1 102.34(12)
C5 C2 C1 114.28(15)
C6 C2 C1 112.75(16)
C2 C5 H5A 109.5
C2 C5 H5B 109.5
H5A C5 H5B 109.5
C2 C5 H5C 109.5
H5A C5 H5C 109.5
H5B C5 H5C 109.5
C2 C6 H6A 109.5
C2 C6 H6B 109.5
H6A C6 H6B 109.5
C2 C6 H6C 109.5
H6A C6 H6C 109.5
H6B C6 H6C 109.5
C8 C7 C15 122.93(14)
C8 C7 Pd1 126.41(12)
C15 C7 Pd1 110.66(11)
C7 C8 C9 128.91(16)
C7 C8 H8 115.5
C9 C8 H8 115.5
C10 C9 C14 117.47(16)
C10 C9 C8 122.62(16)
C14 C9 C8 119.84(16)
C11 C10 C9 121.01(18)
C11 C10 H10 119.5
C9 C10 H10 119.5
C10 C11 C12 120.2(2)
C10 C11 H11 119.9
C12 C11 H11 119.9
C13 C12 C11 119.72(18)
C13 C12 H12 120.1
C11 C12 H12 120.1
C12 C13 C14 120.12(18)
C12 C13 H13 119.9
C14 C13 H13 119.9
C13 C14 C9 121.39(19)
C13 C14 H14 119.3
C9 C14 H14 119.3
C16 C15 C20 117.28(16)
C16 C15 C7 121.68(15)
C20 C15 C7 120.95(16)
C17 C16 C15 121.60(18)
C17 C16 H16 119.2
C15 C16 H16 119.2
C16 C17 C18 120.0(2)
C16 C17 H17 120.0
C18 C17 H17 120.0
C19 C18 C17 119.78(19)
C19 C18 H18 120.1
C17 C18 H18 120.1
C18 C19 C20 120.65(19)
C18 C19 H19 119.7
C20 C19 H19 119.7
C19 C20 C15 120.70(19)
C19 C20 H20 119.7
C15 C20 H20 119.7
C22 C21 P2 115.72(15)
C22 C21 H21A 108.3
P2 C21 H21A 108.3
C22 C21 H21B 108.3
P2 C21 H21B 108.3
H21A C21 H21B 107.4
C21 C22 H22A 109.5
C21 C22 H22B 109.5
H22A C22 H22B 109.5
C21 C22 H22C 109.5
H22A C22 H22C 109.5
H22B C22 H22C 109.5
C24 C23 P2 113.73(15)
C24 C23 H23A 108.8
P2 C23 H23A 108.8
C24 C23 H23B 108.8
P2 C23 H23B 108.8
H23A C23 H23B 107.7
C23 C24 H24A 109.5
C23 C24 H24B 109.5
H24A C24 H24B 109.5
C23 C24 H24C 109.5
H24A C24 H24C 109.5
H24B C24 H24C 109.5
C26 C25 P2 115.03(17)
C26 C25 H25A 108.5
P2 C25 H25A 108.5
C26 C25 H25B 108.5
P2 C25 H25B 108.5
H25A C25 H25B 107.5
C25 C26 H26A 109.5
C25 C26 H26B 109.5
H26A C26 H26B 109.5
C25 C26 H26C 109.5
H26A C26 H26C 109.5
H26B C26 H26C 109.5
C28 C27 P3 115.21(14)
C28 C27 H27A 108.5
P3 C27 H27A 108.5
C28 C27 H27B 108.5
P3 C27 H27B 108.5
H27A C27 H27B 107.5
C27 C28 H28A 109.5
C27 C28 H28B 109.5
H28A C28 H28B 109.5
C27 C28 H28C 109.5
H28A C28 H28C 109.5
H28B C28 H28C 109.5
C30 C29 P3 113.52(15)
C30 C29 H29A 108.9
P3 C29 H29A 108.9
C30 C29 H29B 108.9
P3 C29 H29B 108.9
H29A C29 H29B 107.7
C29 C30 H30A 109.5
C29 C30 H30B 109.5
H30A C30 H30B 109.5
C29 C30 H30C 109.5
H30A C30 H30C 109.5
H30B C30 H30C 109.5
C32 C31 P3 113.64(15)
C32 C31 H31A 108.8
P3 C31 H31A 108.8
C32 C31 H31B 108.8
P3 C31 H31B 108.8
H31A C31 H31B 107.7
C31 C32 H32A 109.5
C31 C32 H32B 109.5
H32A C32 H32B 109.5
C31 C32 H32C 109.5
H32A C32 H32C 109.5
H32B C32 H32C 109.5
O5 C33 O4 120.2(3)
O5 C33 C34 122.6(3)
O4 C33 C34 117.1(2)
C33 C34 H34A 109.5
C33 C34 H34B 109.5
H34A C34 H34B 109.5
C33 C34 H34C 109.5
H34A C34 H34C 109.5
H34B C34 H34C 109.5

loop_
_geom_bond_atom_site_label_1
_geom_bond_atom_site_label_2
_geom_bond_distance
Pd1 C7 2.0768(15)
Pd1 P3 2.3240(4)
Pd1 P1 2.3287(4)
Pd1 P2 2.3492(5)
P1 O1 1.5014(13)
P1 O3 1.6361(12)
P1 O2 1.6412(13)
P2 C25 1.825(2)
P2 C23 1.833(2)
P2 C21 1.838(2)
P3 C29 1.8200(18)
P3 C31 1.8272(19)
P3 C27 1.8325(19)
O2 C1 1.452(2)
O3 C2 1.463(2)
O4 C33 1.316(4)
O4 H4 0.8400
C1 C4 1.514(2)
C1 C3 1.527(3)
C1 C2 1.548(2)
C3 H3A 0.9800
C3 H3B 0.9800
C3 H3C 0.9800
C4 H4A 0.9800
C4 H4B 0.9800
C4 H4C 0.9800
C2 C5 1.521(3)
C2 C6 1.530(3)
C5 H5A 0.9800
C5 H5B 0.9800
C5 H5C 0.9800
C6 H6A 0.9800
C6 H6B 0.9800
C6 H6C 0.9800
C7 C8 1.335(2)
C7 C15 1.483(2)
C8 C9 1.480(2)
C8 H8 0.9500
C9 C10 1.403(3)
C9 C14 1.396(3)
C10 C11 1.389(3)
C10 H10 0.9500
C11 C12 1.386(3)
C11 H11 0.9500
C12 C13 1.378(3)
C12 H12 0.9500
C13 C14 1.391(3)
C13 H13 0.9500
C14 H14 0.9500
C15 C16 1.402(2)
C15 C20 1.404(2)
C16 C17 1.381(3)
C16 H16 0.9500
C17 C18 1.387(3)
C17 H17 0.9500
C18 C19 1.372(4)
C18 H18 0.9500
C19 C20 1.391(3)
C19 H19 0.9500
C20 H20 0.9500
C21 C22 1.528(3)
C21 H21A 0.9900
C21 H21B 0.9900
C22 H22A 0.9800
C22 H22B 0.9800
C22 H22C 0.9800
C23 C24 1.526(4)
C23 H23A 0.9900
C23 H23B 0.9900
C24 H24A 0.9800
C24 H24B 0.9800
C24 H24C 0.9800
C25 C26 1.523(4)
C25 H25A 0.9900
C25 H25B 0.9900
C26 H26A 0.9800
C26 H26B 0.9800
C26 H26C 0.9800
C27 C28 1.530(3)
C27 H27A 0.9900
C27 H27B 0.9900
C28 H28A 0.9800
C28 H28B 0.9800
C28 H28C 0.9800
C29 C30 1.513(3)
C29 H29A 0.9900
C29 H29B 0.9900
C30 H30A 0.9800
C30 H30B 0.9800
C30 H30C 0.9800
C31 C32 1.518(3)
C31 H31A 0.9900
C31 H31B 0.9900
C32 H32A 0.9800
C32 H32B 0.9800
C32 H32C 0.9800
C33 O5 1.187(4)
C33 C34 1.495(4)
C34 H34A 0.9800
C34 H34B 0.9800
C34 H34C 0.9800

loop_
_geom_torsion_atom_site_label_1
_geom_torsion_atom_site_label_2
_geom_torsion_atom_site_label_3
_geom_torsion_atom_site_label_4
_geom_torsion
C7 Pd1 P1 O1 -131.7(4)
P3 Pd1 P1 O1 109.56(8)
P2 Pd1 P1 O1 -56.26(8)
C7 Pd1 P1 O3 96.0(4)
P3 Pd1 P1 O3 -22.71(5)
P2 Pd1 P1 O3 171.47(5)
C7 Pd1 P1 O2 -8.6(4)
P3 Pd1 P1 O2 -127.29(5)
P2 Pd1 P1 O2 66.89(5)
C7 Pd1 P2 C25 -111.59(9)
P3 Pd1 P2 C25 -26.65(11)
P1 Pd1 P2 C25 75.37(8)
C7 Pd1 P2 C23 132.36(10)
P3 Pd1 P2 C23 -142.70(10)
P1 Pd1 P2 C23 -40.68(9)
C7 Pd1 P2 C21 6.32(10)
P3 Pd1 P2 C21 91.25(10)
P1 Pd1 P2 C21 -166.73(9)
C7 Pd1 P3 C29 133.62(9)
P1 Pd1 P3 C29 -52.68(8)
P2 Pd1 P3 C29 48.69(10)
C7 Pd1 P3 C31 -108.94(9)
P1 Pd1 P3 C31 64.76(8)
P2 Pd1 P3 C31 166.12(9)
C7 Pd1 P3 C27 15.29(9)
P1 Pd1 P3 C27 -171.01(8)
P2 Pd1 P3 C27 -69.65(10)
O1 P1 O2 C1 -120.21(12)
O3 P1 O2 C1 -6.99(12)
Pd1 P1 O2 C1 111.22(11)
O1 P1 O3 C2 90.81(12)
O2 P1 O3 C2 -19.25(12)
Pd1 P1 O3 C2 -134.11(10)
P1 O2 C1 C4 149.67(13)
P1 O2 C1 C3 -91.21(15)
P1 O2 C1 C2 28.54(15)
P1 O3 C2 C5 157.84(13)
P1 O3 C2 C6 -82.40(16)
P1 O3 C2 C1 37.00(15)
O2 C1 C2 O3 -38.95(16)
C4 C1 C2 O3 -155.78(15)
C3 C1 C2 O3 76.68(17)
O2 C1 C2 C5 -155.27(15)
C4 C1 C2 C5 87.9(2)
C3 C1 C2 C5 -39.6(2)
O2 C1 C2 C6 77.43(17)
C4 C1 C2 C6 -39.4(2)
C3 C1 C2 C6 -166.94(16)
P3 Pd1 C7 C8 -92.74(15)
P1 Pd1 C7 C8 148.3(3)
P2 Pd1 C7 C8 72.85(15)
P3 Pd1 C7 C15 87.97(11)
P1 Pd1 C7 C15 -31.0(4)
P2 Pd1 C7 C15 -106.44(11)
C15 C7 C8 C9 11.0(3)
Pd1 C7 C8 C9 -168.22(14)
C7 C8 C9 C10 33.1(3)
C7 C8 C9 C14 -150.11(19)
C14 C9 C10 C11 2.0(3)
C8 C9 C10 C11 178.90(17)
C9 C10 C11 C12 -0.8(3)
C10 C11 C12 C13 -0.8(3)
C11 C12 C13 C14 1.0(3)
C12 C13 C14 C9 0.3(3)
C10 C9 C14 C13 -1.8(3)
C8 C9 C14 C13 -178.76(17)
C8 C7 C15 C16 -136.56(18)
Pd1 C7 C15 C16 42.76(18)
C8 C7 C15 C20 46.9(2)
Pd1 C7 C15 C20 -133.81(14)
C20 C15 C16 C17 -1.9(2)
C7 C15 C16 C17 -178.61(16)
C15 C16 C17 C18 0.6(3)
C16 C17 C18 C19 1.0(3)
C17 C18 C19 C20 -1.2(3)
C18 C19 C20 C15 -0.3(3)
C16 C15 C20 C19 1.8(2)
C7 C15 C20 C19 178.47(16)
C25 P2 C21 C22 -57.3(2)
C23 P2 C21 C22 48.9(2)
Pd1 P2 C21 C22 -177.13(16)
C25 P2 C23 C24 172.41(16)
C21 P2 C23 C24 64.17(17)
Pd1 P2 C23 C24 -68.22(17)
C23 P2 C25 C26 -174.5(2)
C21 P2 C25 C26 -67.5(2)
Pd1 P2 C25 C26 58.1(2)
C29 P3 C27 C28 48.56(18)
C31 P3 C27 C28 -59.13(18)
Pd1 P3 C27 C28 170.02(14)
C31 P3 C29 C30 174.43(18)
C27 P3 C29 C30 66.59(19)
Pd1 P3 C29 C30 -59.79(18)
C29 P3 C31 C32 -171.69(15)
C27 P3 C31 C32 -63.56(16)
Pd1 P3 C31 C32 67.41(16)
